data_7007901
loop_
_publ_author_name
'Tsubaki, Hideaki'
'Tohyama, Shigeki'
'Koike, Kazuhide'
'Saitoh, Hideki'
'Ishitani, Osamu'

_publ_section_title
;
 Effect of intramolecular pi-pi and CH-pi interactions between ligands
 on structure, electrochemical and spectroscopic properties of
 fac-[Re(bpy)(CO)3(PR3)]+(bpy = 2,2'-bipyridine; PR3= trialkyl or
 triarylphosphines).
;
_journal_issue 2
_journal_name_full 'Dalton transactions (Cambridge, England : 2003)'
_journal_page_first 385
_journal_page_last 395
_journal_paper_doi 10.1039/b407947g
_journal_year 2005
_chemical_formula_sum 'C35 H29 F3 N2 O6 P Re S'
_chemical_formula_weight 879.83
_chemical_name_common 4+
_chemical_name_systematic
;
?
;
_space_group_IT_number 14
_symmetry_cell_setting monoclinic
_symmetry_space_group_name_Hall '-P 2yn'
_symmetry_space_group_name_H-M 'P 1 21/n 1'
_atom_sites_solution_hydrogens geom
_atom_sites_solution_primary direct
_atom_sites_solution_secondary difmap
_audit_creation_method SHELXL-97
_cell_angle_alpha 90.00
_cell_angle_beta 106.220(10)
_cell_angle_gamma 90.00
_cell_formula_units_Z 4
_cell_length_a 21.205(2)
_cell_length_b 11.0280(10)
_cell_length_c 15.438(2)
_cell_measurement_reflns_used 22
_cell_measurement_temperature 298(2)
_cell_measurement_theta_max 35.01
_cell_measurement_theta_min 31.42
_cell_volume 3466.5(7)
_computing_cell_refinement 'MXC(MAC Science)'
_computing_data_collection 'MXC(MAC Science)'
_computing_data_reduction Crystan
_computing_structure_refinement 'SHELXL-97 (Sheldrick, 1997)'
_computing_structure_solution 'SHELXS-97 (Sheldrick, 1990)'
_diffrn_ambient_temperature 298(2)
_diffrn_measured_fraction_theta_full 0.999
_diffrn_measured_fraction_theta_max 0.999
_diffrn_measurement_device_type 'Mac Science MXC18'
_diffrn_measurement_method theta/2theta
_diffrn_radiation_monochromator graphite
_diffrn_radiation_source 'fine-focus sealed tube'
_diffrn_radiation_type MoK\a
_diffrn_radiation_wavelength 0.71073
_diffrn_reflns_av_R_equivalents 0.0546
_diffrn_reflns_av_sigmaI/netI 0.0356
_diffrn_reflns_limit_h_max 28
_diffrn_reflns_limit_h_min -29
_diffrn_reflns_limit_k_max 15
_diffrn_reflns_limit_k_min 0
_diffrn_reflns_limit_l_max 21
_diffrn_reflns_limit_l_min 0
_diffrn_reflns_number 10791
_diffrn_reflns_theta_full 30.00
_diffrn_reflns_theta_max 30.00
_diffrn_reflns_theta_min 1.91
_diffrn_standards_decay_% 7
_diffrn_standards_interval_count 100
_diffrn_standards_number 3
_exptl_absorpt_coefficient_mu 3.675
_exptl_absorpt_correction_T_max 0.7101
_exptl_absorpt_correction_T_min 0.5268
_exptl_absorpt_correction_type none
_exptl_crystal_colour Yellow
_exptl_crystal_density_diffrn 1.686
_exptl_crystal_density_method 'not measured'
_exptl_crystal_description Cube
_exptl_crystal_F_000 1736
_exptl_crystal_size_max 0.20
_exptl_crystal_size_mid 0.20
_exptl_crystal_size_min 0.10
_refine_diff_density_max 4.107
_refine_diff_density_min -3.617
_refine_diff_density_rms 0.220
_refine_ls_extinction_method none
_refine_ls_goodness_of_fit_ref 1.035
_refine_ls_hydrogen_treatment constr
_refine_ls_matrix_type full
_refine_ls_number_parameters 445
_refine_ls_number_reflns 10109
_refine_ls_number_restraints 0
_refine_ls_restrained_S_all 1.035
_refine_ls_R_factor_all 0.0914
_refine_ls_R_factor_gt 0.0674
_refine_ls_shift/su_max 0.000
_refine_ls_shift/su_mean 0.000
_refine_ls_structure_factor_coef Fsqd
_refine_ls_weighting_details 'calc w=1/[\s^2^(Fo^2^)+(0.1350P)^2^+0.0000P] where P=(Fo^2^+2Fc^2^)/3'
_refine_ls_weighting_scheme calc
_refine_ls_wR_factor_gt 0.1775
_refine_ls_wR_factor_ref 0.1953
_reflns_number_gt 7527
_reflns_number_total 10109
_reflns_threshold_expression >2sigma(I)
_cod_data_source_file b407947g.txt
_cod_data_source_block 4+cif
_cod_depositor_comments
;
The following automatic conversions were performed:
'_symmetry_cell_setting' value 'Monoclinic' changed to 'monoclinic'
according to '/home/saulius/struct/CIF-dictionaries/cif_core.dic'
dictionary named 'cif_core.dic' version 2.4.1 from 2010-06-29.

Automatic conversion script
Id: cif_fix_enum 1527 2010-12-29 10:47:43Z saulius 
;
_cod_original_cell_volume 3466.5(6)
_cod_original_sg_symbol_H-M 'P 21/n'
_cod_database_code 7007901

loop_
_symmetry_equiv_pos_as_xyz
'x, y, z'
'-x+1/2, y+1/2, -z+1/2'
'-x, -y, -z'
'x-1/2, -y-1/2, z-1/2'

loop_
_atom_site_label
_atom_site_type_symbol
_atom_site_fract_x
_atom_site_fract_y
_atom_site_fract_z
_atom_site_U_iso_or_equiv
_atom_site_adp_type
_atom_site_occupancy
_atom_site_symmetry_multiplicity
_atom_site_calc_flag
_atom_site_refinement_flags
_atom_site_disorder_assembly
_atom_site_disorder_group
Re1 Re 0.434716(12) 0.16171(2) 0.332160(16) 0.03932(10) Uani 1 1 d . . .
S1 S 0.30298(15) 0.7553(3) 0.0708(3) 0.1025(11) Uani 1 1 d . . .
P1 P 0.51646(8) 0.24418(13) 0.25782(10) 0.0369(3) Uani 1 1 d . . .
F1 F 0.4170(5) 0.6625(7) 0.1356(7) 0.144(4) Uani 1 1 d . . .
F2 F 0.3913(6) 0.6863(10) -0.0052(7) 0.149(4) Uani 1 1 d . . .
F3 F 0.4167(5) 0.8394(7) 0.0819(7) 0.129(3) Uani 1 1 d . . .
O1 O 0.4792(3) -0.0903(5) 0.2895(4) 0.0694(15) Uani 1 1 d . . .
O2 O 0.5372(4) 0.1711(6) 0.5175(5) 0.081(2) Uani 1 1 d . . .
O3 O 0.3439(3) 0.0223(6) 0.4226(5) 0.086(2) Uani 1 1 d . . .
O9 O 0.2839(7) 0.8394(12) 0.0027(11) 0.214(9) Uani 1 1 d . . .
O7 O 0.2769(6) 0.6350(10) 0.0560(10) 0.150(5) Uani 1 1 d . . .
O8 O 0.3025(5) 0.7987(9) 0.1519(8) 0.122(4) Uani 1 1 d . . .
N1 N 0.3559(3) 0.1891(6) 0.2083(5) 0.0531(14) Uani 1 1 d . . .
N2 N 0.3964(3) 0.3414(5) 0.3426(5) 0.0502(14) Uani 1 1 d . . .
C1 C 0.4632(3) 0.0026(6) 0.3059(5) 0.0470(14) Uani 1 1 d . . .
C2 C 0.4990(4) 0.1627(6) 0.4444(5) 0.0524(17) Uani 1 1 d . . .
C3 C 0.3753(3) 0.0778(7) 0.3895(6) 0.0542(17) Uani 1 1 d . . .
C4 C 0.3338(4) 0.1031(9) 0.1440(6) 0.065(2) Uani 1 1 d . . .
H4 H 0.3494 0.0242 0.1556 0.078 Uiso 1 1 calc R . .
C5 C 0.2892(5) 0.1284(14) 0.0624(8) 0.095(4) Uani 1 1 d . . .
H5 H 0.2764 0.0687 0.0184 0.114 Uiso 1 1 calc R . .
C6 C 0.2641(6) 0.2427(13) 0.0475(8) 0.100(4) Uani 1 1 d . . .
H6 H 0.2333 0.2608 -0.0068 0.121 Uiso 1 1 calc R . .
C7 C 0.2836(5) 0.3303(10) 0.1110(9) 0.087(3) Uani 1 1 d . . .
H7 H 0.2670 0.4086 0.1001 0.105 Uiso 1 1 calc R . .
C8 C 0.3295(4) 0.3009(8) 0.1934(6) 0.0609(19) Uani 1 1 d . . .
C9 C 0.3515(4) 0.3862(7) 0.2695(6) 0.0554(17) Uani 1 1 d . . .
C10 C 0.3280(5) 0.5039(8) 0.2648(9) 0.080(3) Uani 1 1 d . . .
H10 H 0.2981 0.5325 0.2127 0.097 Uiso 1 1 calc R . .
C11 C 0.3496(6) 0.5769(10) 0.3381(10) 0.093(4) Uani 1 1 d . . .
H11 H 0.3348 0.6565 0.3363 0.111 Uiso 1 1 calc R . .
C12 C 0.3930(6) 0.5331(9) 0.4141(8) 0.089(4) Uani 1 1 d . . .
H12 H 0.4073 0.5813 0.4653 0.107 Uiso 1 1 calc R . .
C13 C 0.4158(5) 0.4136(7) 0.4136(6) 0.065(2) Uani 1 1 d . . .
H13 H 0.4457 0.3839 0.4654 0.078 Uiso 1 1 calc R . .
C14 C 0.4835(3) 0.2507(6) 0.1363(4) 0.0436(13) Uani 1 1 d . . .
C15 C 0.4695(5) 0.3559(7) 0.0845(5) 0.0588(19) Uani 1 1 d . . .
H15 H 0.4787 0.4313 0.1121 0.071 Uiso 1 1 calc R . .
C16 C 0.4415(6) 0.3485(8) -0.0092(6) 0.073(3) Uani 1 1 d . . .
H16 H 0.4330 0.4195 -0.0430 0.087 Uiso 1 1 calc R . .
C17 C 0.4263(5) 0.2382(10) -0.0521(5) 0.073(2) Uani 1 1 d . . .
C18 C 0.4413(5) 0.1339(8) -0.0023(5) 0.064(2) Uani 1 1 d . . .
H18 H 0.4334 0.0589 -0.0307 0.077 Uiso 1 1 calc R . .
C19 C 0.4681(5) 0.1403(6) 0.0903(5) 0.0571(19) Uani 1 1 d . . .
H19 H 0.4763 0.0685 0.1232 0.069 Uiso 1 1 calc R . .
C20 C 0.5487(3) 0.3944(5) 0.2962(4) 0.0399(12) Uani 1 1 d . . .
C21 C 0.6142(3) 0.4127(6) 0.3414(5) 0.0495(15) Uani 1 1 d . . .
H21 H 0.6431 0.3476 0.3498 0.059 Uiso 1 1 calc R . .
C22 C 0.6375(4) 0.5258(7) 0.3744(5) 0.0536(16) Uani 1 1 d . . .
H22 H 0.6819 0.5356 0.4038 0.064 Uiso 1 1 calc R . .
C23 C 0.5960(4) 0.6237(6) 0.3644(4) 0.0480(15) Uani 1 1 d . . .
C24 C 0.5310(4) 0.6068(6) 0.3205(5) 0.0500(15) Uani 1 1 d . . .
H24 H 0.5024 0.6722 0.3137 0.060 Uiso 1 1 calc R . .
C26 C 0.5912(3) 0.1558(5) 0.2724(4) 0.0392(12) Uani 1 1 d . . .
C25 C 0.5063(3) 0.4942(6) 0.2855(5) 0.0472(14) Uani 1 1 d . . .
H25 H 0.4620 0.4855 0.2552 0.057 Uiso 1 1 calc R . .
C27 C 0.6248(5) 0.1592(7) 0.2080(6) 0.0579(19) Uani 1 1 d . . .
H27 H 0.6074 0.2036 0.1556 0.069 Uiso 1 1 calc R . .
C28 C 0.6839(4) 0.0987(9) 0.2183(6) 0.063(2) Uani 1 1 d . . .
H28 H 0.7048 0.1005 0.1728 0.076 Uiso 1 1 calc R . .
C29 C 0.7117(4) 0.0344(7) 0.2987(6) 0.0585(18) Uani 1 1 d . . .
C30 C 0.6789(3) 0.0313(6) 0.3641(5) 0.0490(15) Uani 1 1 d . . .
H30 H 0.6971 -0.0101 0.4178 0.059 Uiso 1 1 calc R . .
C31 C 0.6192(3) 0.0893(6) 0.3506(4) 0.0453(13) Uani 1 1 d . . .
H31 H 0.5971 0.0840 0.3947 0.054 Uiso 1 1 calc R . .
C32 C 0.3963(7) 0.2332(14) -0.1541(6) 0.112(4) Uani 1 1 d . . .
H32C H 0.4091 0.1590 -0.1771 0.169 Uiso 1 1 calc R . .
H32A H 0.4117 0.3009 -0.1816 0.169 Uiso 1 1 calc R . .
H32B H 0.3493 0.2365 -0.1678 0.169 Uiso 1 1 calc R . .
C33 C 0.6211(5) 0.7459(7) 0.4001(6) 0.070(2) Uani 1 1 d . . .
H33A H 0.5849 0.7971 0.4018 0.105 Uiso 1 1 calc R . .
H33B H 0.6445 0.7816 0.3614 0.105 Uiso 1 1 calc R . .
H33C H 0.6502 0.7375 0.4599 0.105 Uiso 1 1 calc R . .
C34 C 0.7767(5) -0.0337(10) 0.3120(9) 0.093(3) Uani 1 1 d . . .
H34A H 0.8119 0.0138 0.3490 0.140 Uiso 1 1 calc R . .
H34B H 0.7844 -0.0476 0.2544 0.140 Uiso 1 1 calc R . .
H34C H 0.7745 -0.1101 0.3408 0.140 Uiso 1 1 calc R . .
C35 C 0.3849(6) 0.7382(11) 0.0719(7) 0.091(3) Uani 1 1 d . . .

loop_
_atom_site_aniso_label
_atom_site_aniso_U_11
_atom_site_aniso_U_22
_atom_site_aniso_U_33
_atom_site_aniso_U_23
_atom_site_aniso_U_13
_atom_site_aniso_U_12
Re1 0.04360(16) 0.03228(14) 0.04294(16) 0.00415(9) 0.01354(10) 0.00212(9)
S1 0.0784(17) 0.0772(19) 0.138(3) 0.0357(19) 0.0078(18) -0.0052(14)
P1 0.0469(8) 0.0284(6) 0.0349(7) 0.0029(5) 0.0109(6) 0.0004(6)
F1 0.156(8) 0.128(8) 0.127(7) 0.048(5) 0.005(6) 0.050(5)
F2 0.201(10) 0.150(8) 0.102(6) -0.014(5) 0.051(6) -0.015(7)
F3 0.117(6) 0.102(7) 0.155(8) -0.001(5) 0.017(6) -0.036(4)
O1 0.085(4) 0.038(3) 0.085(4) 0.009(3) 0.024(3) 0.016(3)
O2 0.086(5) 0.104(6) 0.048(3) 0.003(3) 0.010(3) 0.016(4)
O3 0.083(4) 0.071(4) 0.121(6) 0.021(4) 0.056(4) -0.005(3)
O9 0.150(11) 0.192(14) 0.233(16) 0.144(12) -0.059(10) -0.007(8)
O7 0.115(8) 0.101(7) 0.200(12) 0.050(8) -0.013(8) -0.057(6)
O8 0.171(9) 0.084(5) 0.154(9) 0.018(6) 0.115(8) 0.024(6)
N1 0.052(3) 0.046(3) 0.064(4) -0.004(3) 0.019(3) 0.000(3)
N2 0.061(4) 0.040(3) 0.055(3) 0.001(2) 0.026(3) 0.004(2)
C1 0.055(4) 0.033(3) 0.053(4) 0.009(2) 0.015(3) 0.009(3)
C2 0.056(4) 0.055(4) 0.048(4) 0.010(3) 0.016(3) 0.009(3)
C3 0.046(3) 0.048(4) 0.076(5) 0.009(3) 0.029(3) -0.001(3)
C4 0.064(5) 0.063(5) 0.062(5) -0.003(4) 0.007(4) 0.001(4)
C5 0.075(7) 0.117(10) 0.075(7) -0.018(7) -0.007(5) 0.002(7)
C6 0.086(7) 0.112(10) 0.077(7) 0.007(6) -0.021(5) 0.021(7)
C7 0.069(6) 0.078(7) 0.099(8) 0.026(6) -0.002(6) 0.012(5)
C8 0.043(4) 0.058(4) 0.080(5) 0.016(4) 0.015(3) 0.004(3)
C9 0.058(4) 0.041(3) 0.072(5) 0.007(3) 0.026(4) 0.007(3)
C10 0.062(5) 0.052(5) 0.132(9) 0.013(5) 0.034(5) 0.019(4)
C11 0.109(8) 0.052(5) 0.137(11) 0.004(6) 0.065(8) 0.026(5)
C12 0.136(10) 0.051(5) 0.106(8) -0.025(5) 0.078(8) -0.006(6)
C13 0.101(6) 0.043(4) 0.063(5) 0.002(3) 0.045(5) 0.000(4)
C14 0.055(4) 0.042(3) 0.034(3) 0.003(2) 0.013(2) 0.000(3)
C15 0.082(6) 0.044(4) 0.045(4) 0.008(3) 0.009(4) -0.004(3)
C16 0.104(8) 0.065(5) 0.042(4) 0.012(3) 0.007(4) -0.001(5)
C17 0.087(6) 0.092(7) 0.035(3) 0.003(4) 0.007(4) -0.008(5)
C18 0.091(6) 0.060(4) 0.040(4) -0.012(3) 0.015(4) -0.007(4)
C19 0.094(6) 0.034(3) 0.041(3) 0.000(3) 0.014(4) -0.004(3)
C20 0.049(3) 0.031(3) 0.037(3) 0.003(2) 0.009(2) 0.000(2)
C21 0.053(4) 0.044(3) 0.049(4) -0.003(3) 0.011(3) -0.002(3)
C22 0.053(4) 0.050(4) 0.048(4) -0.004(3) -0.003(3) -0.007(3)
C23 0.066(4) 0.035(3) 0.041(3) 0.000(3) 0.012(3) -0.005(3)
C24 0.059(4) 0.025(3) 0.065(4) 0.001(3) 0.016(3) 0.003(3)
C26 0.044(3) 0.034(3) 0.039(3) 0.000(2) 0.010(2) -0.002(2)
C25 0.050(3) 0.035(3) 0.055(4) 0.005(3) 0.012(3) -0.003(3)
C27 0.067(5) 0.055(5) 0.056(4) 0.011(3) 0.025(4) 0.013(3)
C28 0.062(5) 0.073(5) 0.064(5) -0.001(4) 0.035(4) 0.004(4)
C29 0.053(4) 0.048(4) 0.081(5) 0.006(4) 0.030(4) 0.009(3)
C30 0.047(3) 0.040(3) 0.058(4) 0.011(3) 0.012(3) 0.006(3)
C31 0.053(3) 0.040(3) 0.045(3) 0.006(3) 0.017(3) 0.002(3)
C32 0.155(12) 0.127(11) 0.038(4) 0.004(5) -0.002(6) -0.008(9)
C33 0.102(7) 0.043(4) 0.060(5) -0.007(3) 0.015(4) -0.011(4)
C34 0.083(7) 0.085(7) 0.120(9) 0.020(6) 0.042(6) 0.043(6)
C35 0.128(10) 0.072(7) 0.058(5) 0.003(5) 0.001(6) -0.002(6)

loop_
_atom_type_symbol
_atom_type_description
_atom_type_scat_dispersion_real
_atom_type_scat_dispersion_imag
_atom_type_scat_source
Re Re -1.0185 7.2310 'International Tables Vol C Tables 4.2.6.8 and 6.1.1.4'
S S 0.1246 0.1234 'International Tables Vol C Tables 4.2.6.8 and 6.1.1.4'
P P 0.1023 0.0942 'International Tables Vol C Tables 4.2.6.8 and 6.1.1.4'
F F 0.0171 0.0103 'International Tables Vol C Tables 4.2.6.8 and 6.1.1.4'
O O 0.0106 0.0060 'International Tables Vol C Tables 4.2.6.8 and 6.1.1.4'
N N 0.0061 0.0033 'International Tables Vol C Tables 4.2.6.8 and 6.1.1.4'
C C 0.0033 0.0016 'International Tables Vol C Tables 4.2.6.8 and 6.1.1.4'
H H 0.0000 0.0000 'International Tables Vol C Tables 4.2.6.8 and 6.1.1.4'

loop_
_geom_angle_atom_site_label_1
_geom_angle_atom_site_label_2
_geom_angle_atom_site_label_3
_geom_angle
_geom_angle_site_symmetry_1
_geom_angle_site_symmetry_3
_geom_angle_publ_flag
C2 Re1 C1 90.5(3) . . ?
C2 Re1 C3 88.8(3) . . ?
C1 Re1 C3 86.8(3) . . ?
C2 Re1 N2 96.7(3) . . ?
C1 Re1 N2 172.4(3) . . ?
C3 Re1 N2 95.6(3) . . ?
C2 Re1 N1 170.9(3) . . ?
C1 Re1 N1 98.6(3) . . ?
C3 Re1 N1 91.7(3) . . ?
N2 Re1 N1 74.2(3) . . ?
C2 Re1 P1 90.2(2) . . ?
C1 Re1 P1 86.4(2) . . ?
C3 Re1 P1 173.1(2) . . ?
N2 Re1 P1 91.35(17) . . ?
N1 Re1 P1 90.38(18) . . ?
O8 S1 O9 113.4(10) . . ?
O8 S1 O7 112.1(8) . . ?
O9 S1 O7 119.0(9) . . ?
O8 S1 C35 107.2(6) . . ?
O9 S1 C35 99.2(8) . . ?
O7 S1 C35 103.9(7) . . ?
C14 P1 C26 102.7(3) . . ?
C14 P1 C20 107.5(3) . . ?
C26 P1 C20 102.2(3) . . ?
C14 P1 Re1 111.9(2) . . ?
C26 P1 Re1 116.1(2) . . ?
C20 P1 Re1 115.2(2) . . ?
C8 N1 C4 118.2(8) . . ?
C8 N1 Re1 117.2(6) . . ?
C4 N1 Re1 124.6(6) . . ?
C13 N2 C9 117.1(7) . . ?
C13 N2 Re1 125.2(6) . . ?
C9 N2 Re1 117.6(5) . . ?
O1 C1 Re1 179.0(7) . . ?
O2 C2 Re1 174.7(7) . . ?
O3 C3 Re1 175.0(7) . . ?
N1 C4 C5 122.4(10) . . ?
N1 C4 H4 118.8 . . ?
C5 C4 H4 118.8 . . ?
C6 C5 C4 118.5(11) . . ?
C6 C5 H5 120.7 . . ?
C4 C5 H5 120.7 . . ?
C7 C6 C5 120.8(10) . . ?
C7 C6 H6 119.6 . . ?
C5 C6 H6 119.6 . . ?
C6 C7 C8 119.0(10) . . ?
C6 C7 H7 120.5 . . ?
C8 C7 H7 120.5 . . ?
N1 C8 C7 120.9(9) . . ?
N1 C8 C9 115.1(7) . . ?
C7 C8 C9 123.9(9) . . ?
N2 C9 C10 123.0(9) . . ?
N2 C9 C8 115.1(6) . . ?
C10 C9 C8 121.9(9) . . ?
C11 C10 C9 118.6(10) . . ?
C11 C10 H10 120.7 . . ?
C9 C10 H10 120.7 . . ?
C10 C11 C12 119.8(9) . . ?
C10 C11 H11 120.1 . . ?
C12 C11 H11 120.1 . . ?
C11 C12 C13 118.6(10) . . ?
C11 C12 H12 120.7 . . ?
C13 C12 H12 120.7 . . ?
N2 C13 C12 122.8(9) . . ?
N2 C13 H13 118.6 . . ?
C12 C13 H13 118.6 . . ?
C15 C14 C19 116.8(6) . . ?
C15 C14 P1 125.9(6) . . ?
C19 C14 P1 117.3(5) . . ?
C14 C15 C16 120.3(7) . . ?
C14 C15 H15 119.9 . . ?
C16 C15 H15 119.9 . . ?
C17 C16 C15 121.4(8) . . ?
C17 C16 H16 119.3 . . ?
C15 C16 H16 119.3 . . ?
C18 C17 C16 119.0(7) . . ?
C18 C17 C32 120.8(10) . . ?
C16 C17 C32 120.1(9) . . ?
C17 C18 C19 120.0(8) . . ?
C17 C18 H18 120.0 . . ?
C19 C18 H18 120.0 . . ?
C18 C19 C14 122.5(7) . . ?
C18 C19 H19 118.7 . . ?
C14 C19 H19 118.7 . . ?
C21 C20 C25 117.7(6) . . ?
C21 C20 P1 121.8(5) . . ?
C25 C20 P1 120.3(5) . . ?
C20 C21 C22 121.5(7) . . ?
C20 C21 H21 119.3 . . ?
C22 C21 H21 119.3 . . ?
C23 C22 C21 120.9(7) . . ?
C23 C22 H22 119.6 . . ?
C21 C22 H22 119.6 . . ?
C24 C23 C22 118.3(6) . . ?
C24 C23 C33 120.8(7) . . ?
C22 C23 C33 120.9(7) . . ?
C23 C24 C25 122.0(6) . . ?
C23 C24 H24 119.0 . . ?
C25 C24 H24 119.0 . . ?
C27 C26 C31 117.3(6) . . ?
C27 C26 P1 120.4(5) . . ?
C31 C26 P1 122.2(5) . . ?
C24 C25 C20 119.6(6) . . ?
C24 C25 H25 120.2 . . ?
C20 C25 H25 120.2 . . ?
C26 C27 C28 122.5(7) . . ?
C26 C27 H27 118.8 . . ?
C28 C27 H27 118.8 . . ?
C27 C28 C29 119.1(7) . . ?
C27 C28 H28 120.5 . . ?
C29 C28 H28 120.5 . . ?
C30 C29 C28 119.0(7) . . ?
C30 C29 C34 120.6(8) . . ?
C28 C29 C34 120.3(8) . . ?
C29 C30 C31 120.5(7) . . ?
C29 C30 H30 119.8 . . ?
C31 C30 H30 119.8 . . ?
C30 C31 C26 121.6(6) . . ?
C30 C31 H31 119.2 . . ?
C26 C31 H31 119.2 . . ?
C17 C32 H32C 109.5 . . ?
C17 C32 H32A 109.5 . . ?
H32C C32 H32A 109.5 . . ?
C17 C32 H32B 109.5 . . ?
H32C C32 H32B 109.5 . . ?
H32A C32 H32B 109.5 . . ?
C23 C33 H33A 109.5 . . ?
C23 C33 H33B 109.5 . . ?
H33A C33 H33B 109.5 . . ?
C23 C33 H33C 109.5 . . ?
H33A C33 H33C 109.5 . . ?
H33B C33 H33C 109.5 . . ?
C29 C34 H34A 109.5 . . ?
C29 C34 H34B 109.5 . . ?
H34A C34 H34B 109.5 . . ?
C29 C34 H34C 109.5 . . ?
H34A C34 H34C 109.5 . . ?
H34B C34 H34C 109.5 . . ?
F3 C35 F1 108.2(10) . . ?
F3 C35 F2 106.9(11) . . ?
F1 C35 F2 103.1(11) . . ?
F3 C35 S1 113.2(9) . . ?
F1 C35 S1 112.4(10) . . ?
F2 C35 S1 112.3(9) . . ?

loop_
_geom_bond_atom_site_label_1
_geom_bond_atom_site_label_2
_geom_bond_distance
_geom_bond_site_symmetry_2
_geom_bond_publ_flag
Re1 C2 1.883(8) . ?
Re1 C1 1.935(6) . ?
Re1 C3 1.962(7) . ?
Re1 N2 2.165(5) . ?
Re1 N1 2.180(7) . ?
Re1 P1 2.5021(15) . ?
S1 O8 1.342(10) . ?
S1 O9 1.376(10) . ?
S1 O7 1.432(10) . ?
S1 C35 1.742(14) . ?
P1 C14 1.811(6) . ?
P1 C26 1.820(6) . ?
P1 C20 1.827(6) . ?
F1 C35 1.325(12) . ?
F2 C35 1.362(14) . ?
F3 C35 1.291(13) . ?
O1 C1 1.130(8) . ?
O2 C2 1.195(11) . ?
O3 C3 1.126(8) . ?
N1 C8 1.347(10) . ?
N1 C4 1.358(11) . ?
N2 C13 1.324(10) . ?
N2 C9 1.352(10) . ?
C4 C5 1.377(13) . ?
C4 H4 0.9300 . ?
C5 C6 1.362(18) . ?
C5 H5 0.9300 . ?
C6 C7 1.355(17) . ?
C6 H6 0.9300 . ?
C7 C8 1.407(13) . ?
C7 H7 0.9300 . ?
C8 C9 1.475(13) . ?
C9 C10 1.385(11) . ?
C10 C11 1.359(16) . ?
C10 H10 0.9300 . ?
C11 C12 1.363(16) . ?
C11 H11 0.9300 . ?
C12 C13 1.404(12) . ?
C12 H12 0.9300 . ?
C13 H13 0.9300 . ?
C14 C15 1.393(9) . ?
C14 C19 1.401(9) . ?
C15 C16 1.404(11) . ?
C15 H15 0.9300 . ?
C16 C17 1.379(13) . ?
C16 H16 0.9300 . ?
C17 C18 1.371(13) . ?
C17 C32 1.526(11) . ?
C18 C19 1.385(10) . ?
C18 H18 0.9300 . ?
C19 H19 0.9300 . ?
C20 C21 1.383(9) . ?
C20 C25 1.401(9) . ?
C21 C22 1.386(10) . ?
C21 H21 0.9300 . ?
C22 C23 1.374(10) . ?
C22 H22 0.9300 . ?
C23 C24 1.368(10) . ?
C23 C33 1.497(10) . ?
C24 C25 1.396(9) . ?
C24 H24 0.9300 . ?
C26 C27 1.376(10) . ?
C26 C31 1.396(8) . ?
C25 H25 0.9300 . ?
C27 C28 1.388(12) . ?
C27 H27 0.9300 . ?
C28 C29 1.407(12) . ?
C28 H28 0.9300 . ?
C29 C30 1.378(10) . ?
C29 C34 1.533(11) . ?
C30 C31 1.381(9) . ?
C30 H30 0.9300 . ?
C31 H31 0.9300 . ?
C32 H32C 0.9600 . ?
C32 H32A 0.9600 . ?
C32 H32B 0.9600 . ?
C33 H33A 0.9600 . ?
C33 H33B 0.9600 . ?
C33 H33C 0.9600 . ?
C34 H34A 0.9600 . ?
C34 H34B 0.9600 . ?
C34 H34C 0.9600 . ?
